data_4105215
loop_
_publ_author_name
'Masakazu Nambo'
'Atsushi Wakamiya'
'Shigehiro Yamaguchi'
'Kenichiro Itami'

_publ_contact_author_address
; 
    Department of Chemistry, Graduate School of Science, Nagoya University, 
    Furo, Chikusa, Nagoya 464-8602, Japan
;
_publ_contact_author_email ' itami@chem.nagoya-u.ac.jp'
_publ_contact_author_fax ' +81-52-788-6098 '
_publ_contact_author_name ' Kenichiro Itami '
_publ_contact_author_phone ' +81-52-788-6098 '
_publ_section_title
;
 Regioselective Unsymmetrical Tetraallylation of C60 through Palladium
 Catalysis
;
_journal_name_full 'Journal of the American Chemical Society'
_journal_page_first 15112
_journal_page_last 15113
_journal_paper_doi 10.1021/ja9071173
_journal_volume 131
_journal_year 2009
_chemical_formula_sum 'C66 H10'
_chemical_formula_weight 802.74
_chemical_name_common 1,2-diallyl-C60
_chemical_name_systematic
; 
 ? 
;
_space_group_IT_number 14
_symmetry_cell_setting monoclinic
_symmetry_space_group_name_Hall '-P 2ybc'
_symmetry_space_group_name_H-M 'P 1 21/c 1'
_atom_sites_solution_hydrogens geom
_atom_sites_solution_primary direct
_atom_sites_solution_secondary difmap
_audit_creation_method SHELXL-97
_cell_angle_alpha 90.00
_cell_angle_beta 109.164(4)
_cell_angle_gamma 90.00
_cell_formula_units_Z 4
_cell_length_a 16.505(5)
_cell_length_b 10.134(3)
_cell_length_c 20.035(6)
_cell_measurement_reflns_used 7678
_cell_measurement_temperature 123(2)
_cell_measurement_theta_max 27.5301
_cell_measurement_theta_min 3.1907
_cell_volume 3165.4(16)
_computing_molecular_graphics 'ORTEP 3 for windows'
_computing_structure_refinement 'SHELXL-97 (Sheldrick, 1997)'
_computing_structure_solution 'SHELXS-97 (Sheldrick, 1990)'
_diffrn_ambient_temperature 123(2)
_diffrn_measured_fraction_theta_full 0.985
_diffrn_measured_fraction_theta_max 0.985
_diffrn_measurement_device_type
;
Saturn70 CCD (4x4 bin mode) with MicroMax-007
;
_diffrn_radiation_monochromator graphite
_diffrn_radiation_source 'fine-focus sealed tube'
_diffrn_radiation_type MoKa
_diffrn_radiation_wavelength 0.71070
_diffrn_reflns_av_R_equivalents 0.0583
_diffrn_reflns_av_sigmaI/netI 0.0639
_diffrn_reflns_limit_h_max 20
_diffrn_reflns_limit_h_min -20
_diffrn_reflns_limit_k_max 12
_diffrn_reflns_limit_k_min -12
_diffrn_reflns_limit_l_max 18
_diffrn_reflns_limit_l_min -24
_diffrn_reflns_number 21546
_diffrn_reflns_theta_full 25.75
_diffrn_reflns_theta_max 25.75
_diffrn_reflns_theta_min 3.19
_exptl_absorpt_coefficient_mu 0.097
_exptl_absorpt_correction_T_max 0.9952
_exptl_absorpt_correction_T_min 0.9809
_exptl_absorpt_correction_type multi-scan
_exptl_absorpt_process_details 'Jacobson, R. (1998) Private communication'
_exptl_crystal_colour brown
_exptl_crystal_density_diffrn 1.684
_exptl_crystal_description plate
_exptl_crystal_F_000 1624
_exptl_crystal_size_max 0.20
_exptl_crystal_size_mid 0.20
_exptl_crystal_size_min 0.05
_refine_diff_density_max 0.655
_refine_diff_density_min -0.448
_refine_diff_density_rms 0.131
_refine_ls_extinction_coef none
_refine_ls_extinction_method none
_refine_ls_goodness_of_fit_ref 1.318
_refine_ls_hydrogen_treatment constr
_refine_ls_matrix_type full
_refine_ls_number_parameters 595
_refine_ls_number_reflns 5970
_refine_ls_number_restraints 0
_refine_ls_restrained_S_all 1.318
_refine_ls_R_factor_all 0.1484
_refine_ls_R_factor_gt 0.1226
_refine_ls_shift/su_max 0.000
_refine_ls_shift/su_mean 0.000
_refine_ls_structure_factor_coef Fsqd
_refine_ls_weighting_details 'calc w=1/[?^2^(Fo^2^)+(0.2000P)^2^+0.0000P] where P=(Fo^2^+2Fc^2^)/3'
_refine_ls_weighting_scheme calc
_refine_ls_wR_factor_gt 0.3440
_refine_ls_wR_factor_ref 0.3630
_reflns_number_gt 3885
_reflns_number_total 5970
_reflns_threshold_expression >2sigma(I)
_cod_data_source_file ja9071173_si_001_2.cif
_cod_data_source_block comp4
_cod_database_code 4105215

loop_
_symmetry_equiv_pos_as_xyz
'x, y, z'
'-x, y+1/2, -z+1/2'
'-x, -y, -z'
'x, -y-1/2, z-1/2'

loop_
_atom_site_label
_atom_site_type_symbol
_atom_site_fract_x
_atom_site_fract_y
_atom_site_fract_z
_atom_site_U_iso_or_equiv
_atom_site_adp_type
_atom_site_occupancy
_atom_site_symmetry_multiplicity
_atom_site_calc_flag
_atom_site_refinement_flags
C1 C 0.3860(3) 0.1483(5) 0.0920(3) 0.0311(11) Uani 1 1 d .
C2 C 0.3198(3) 0.0239(5) 0.0726(3) 0.0317(11) Uani 1 1 d .
C3 C 0.2276(3) 0.0652(5) 0.0357(2) 0.0283(11) Uani 1 1 d .
C4 C 0.1999(3) 0.1867(5) 0.0072(2) 0.0306(11) Uani 1 1 d .
C5 C 0.2598(3) 0.2986(5) 0.0248(2) 0.0283(11) Uani 1 1 d .
C6 C 0.3417(3) 0.2806(5) 0.0691(3) 0.0298(11) Uani 1 1 d .
C7 C 0.3792(3) 0.3790(5) 0.1233(3) 0.0331(12) Uani 1 1 d .
C8 C 0.4305(3) 0.3126(5) 0.1860(3) 0.0356(12) Uani 1 1 d .
C9 C 0.4261(3) 0.1721(5) 0.1717(3) 0.0307(11) Uani 1 1 d .
C10 C 0.4236(3) 0.0879(6) 0.2239(3) 0.0383(13) Uani 1 1 d .
C11 C 0.3636(3) -0.0273(5) 0.2062(3) 0.0386(13) Uani 1 1 d .
C12 C 0.3116(4) -0.0454(5) 0.1381(3) 0.0374(13) Uani 1 1 d .
C13 C 0.2226(3) -0.0807(4) 0.1254(3) 0.0333(12) Uani 1 1 d .
C14 C 0.1708(3) -0.0124(5) 0.0624(3) 0.0364(13) Uani 1 1 d .
C15 C 0.0901(3) 0.0314(5) 0.0569(3) 0.0390(13) Uani 1 1 d .
C16 C 0.0608(3) 0.1587(6) 0.0268(2) 0.0364(12) Uani 1 1 d .
C17 C 0.1151(3) 0.2358(5) 0.0030(2) 0.0358(12) Uani 1 1 d .
C18 C 0.1230(3) 0.3758(5) 0.0174(3) 0.0370(12) Uani 1 1 d .
C19 C 0.2110(3) 0.4149(5) 0.0303(3) 0.0344(12) Uani 1 1 d .
C20 C 0.2477(4) 0.5112(5) 0.0813(3) 0.0361(12) Uani 1 1 d .
C21 C 0.3332(3) 0.4921(5) 0.1273(3) 0.0366(13) Uani 1 1 d .
C22 C 0.3388(4) 0.5407(5) 0.1988(3) 0.0382(13) Uani 1 1 d .
C23 C 0.3881(3) 0.4777(5) 0.2579(3) 0.0384(13) Uani 1 1 d .
C24 C 0.4361(3) 0.3604(6) 0.2525(3) 0.0417(14) Uani 1 1 d .
C25 C 0.4335(3) 0.2692(6) 0.3073(3) 0.0426(14) Uani 1 1 d .
C26 C 0.4268(3) 0.1326(6) 0.2926(3) 0.0386(13) Uani 1 1 d .
C27 C 0.3698(4) 0.0544(6) 0.3175(3) 0.0432(14) Uani 1 1 d .
C28 C 0.3319(4) -0.0441(5) 0.2641(3) 0.0378(13) Uani 1 1 d .
C29 C 0.2459(4) -0.0829(5) 0.2522(3) 0.0420(14) Uani 1 1 d .
C30 C 0.1913(4) -0.1011(4) 0.1812(3) 0.0392(13) Uani 1 1 d .
C31 C 0.1071(4) -0.0529(5) 0.1755(3) 0.0420(14) Uani 1 1 d .
C32 C 0.0575(3) 0.0097(5) 0.1161(3) 0.0378(13) Uani 1 1 d .
C33 C 0.0087(3) 0.1285(6) 0.1202(3) 0.0417(14) Uani 1 1 d .
C34 C 0.0108(3) 0.2192(6) 0.0655(3) 0.0432(14) Uani 1 1 d .
C35 C 0.0179(3) 0.3558(6) 0.0790(3) 0.0376(13) Uani 1 1 d .
C36 C 0.0745(3) 0.4321(6) 0.0540(3) 0.0410(13) Uani 1 1 d .
C37 C 0.1125(4) 0.5328(5) 0.1072(3) 0.0405(13) Uani 1 1 d .
C38 C 0.1981(4) 0.5707(5) 0.1201(3) 0.0384(13) Uani 1 1 d .
C39 C 0.2533(4) 0.5898(4) 0.1921(3) 0.0405(13) Uani 1 1 d .
C40 C 0.2226(4) 0.5714(4) 0.2477(3) 0.0378(13) Uani 1 1 d .
C41 C 0.2746(3) 0.5045(5) 0.3112(3) 0.0408(14) Uani 1 1 d .
C42 C 0.3541(3) 0.4581(6) 0.3156(3) 0.0423(14) Uani 1 1 d .
C43 C 0.3839(3) 0.3304(6) 0.3460(3) 0.0421(13) Uani 1 1 d .
C44 C 0.3294(3) 0.2507(6) 0.3703(2) 0.0402(14) Uani 1 1 d .
C45 C 0.2446(4) 0.2992(6) 0.3652(2) 0.0380(13) Uani 1 1 d .
C46 C 0.2179(3) 0.4231(5) 0.3366(3) 0.0343(12) Uani 1 1 d .
C47 C 0.1319(3) 0.4407(5) 0.2895(3) 0.0371(12) Uani 1 1 d .
C48 C 0.0746(3) 0.3340(5) 0.2726(3) 0.0360(12) Uani 1 1 d .
C49 C 0.1040(3) 0.2077(5) 0.3038(3) 0.0346(12) Uani 1 1 d .
C50 C 0.1862(3) 0.1877(5) 0.3486(2) 0.0333(12) Uani 1 1 d .
C51 C 0.2332(4) 0.0707(5) 0.3430(3) 0.0393(13) Uani 1 1 d .
C52 C 0.3237(3) 0.1107(6) 0.3569(3) 0.0403(13) Uani 1 1 d .
C53 C 0.1969(4) -0.0233(5) 0.2917(3) 0.0425(14) Uani 1 1 d .
C54 C 0.1096(4) -0.0035(5) 0.2451(3) 0.0405(13) Uani 1 1 d .
C55 C 0.0642(3) 0.1073(5) 0.2496(3) 0.0374(13) Uani 1 1 d .
C56 C 0.0127(3) 0.1740(6) 0.1869(3) 0.0361(12) Uani 1 1 d .
C57 C 0.0196(3) 0.3170(5) 0.2010(3) 0.0385(13) Uani 1 1 d .
C58 C 0.0209(3) 0.4006(6) 0.1484(3) 0.0414(14) Uani 1 1 d .
C59 C 0.0809(4) 0.5137(5) 0.1659(3) 0.0412(14) Uani 1 1 d .
C60 C 0.1335(4) 0.5323(5) 0.2345(3) 0.0391(13) Uani 1 1 d .
C61 C 0.4606(3) 0.1326(5) 0.0589(3) 0.0370(12) Uani 1 1 d .
H1 H 0.4915 0.0491 0.0762 0.044 Uiso 1 1 calc R
H2 H 0.4347 0.1257 0.0069 0.044 Uiso 1 1 calc R
C62 C 0.5242(4) 0.2433(6) 0.0758(3) 0.0466(15) Uani 1 1 d .
H13 H 0.5597 0.2527 0.1236 0.056 Uiso 1 1 calc R
C63 C 0.5348(4) 0.3277(6) 0.0304(3) 0.0455(14) Uani 1 1 d .
H5 H 0.5005 0.3218 -0.0180 0.055 Uiso 1 1 calc R
H6 H 0.5767 0.3953 0.0456 0.055 Uiso 1 1 calc R
C64 C 0.3451(3) -0.0807(5) 0.0242(3) 0.0390(13) Uani 1 1 d .
H7 H 0.3424 -0.0381 -0.0210 0.047 Uiso 1 1 calc R
H8 H 0.4050 -0.1095 0.0479 0.047 Uiso 1 1 calc R
C65 C 0.2872(4) -0.2002(5) 0.0088(3) 0.0463(15) Uani 1 1 d .
H14 H 0.2912 -0.2575 0.0473 0.056 Uiso 1 1 calc R
C66 C 0.2299(4) -0.2334(5) -0.0549(3) 0.0495(16) Uani 1 1 d .
H11 H 0.2237 -0.1791 -0.0950 0.059 Uiso 1 1 calc R
H12 H 0.1961 -0.3109 -0.0595 0.059 Uiso 1 1 calc R

loop_
_atom_site_aniso_label
_atom_site_aniso_U_11
_atom_site_aniso_U_22
_atom_site_aniso_U_33
_atom_site_aniso_U_23
_atom_site_aniso_U_13
_atom_site_aniso_U_12
C1 0.027(2) 0.034(3) 0.035(3) 0.000(2) 0.015(2) 0.010(2)
C2 0.035(3) 0.030(2) 0.034(3) -0.005(2) 0.016(2) 0.005(2)
C3 0.036(3) 0.033(3) 0.019(2) -0.0111(19) 0.014(2) -0.001(2)
C4 0.037(3) 0.044(3) 0.011(2) -0.0037(19) 0.0071(19) 0.003(2)
C5 0.031(3) 0.035(3) 0.025(2) 0.008(2) 0.017(2) 0.007(2)
C6 0.032(3) 0.038(3) 0.028(2) 0.001(2) 0.023(2) -0.006(2)
C7 0.030(3) 0.038(3) 0.038(3) -0.002(2) 0.020(2) -0.017(2)
C8 0.012(2) 0.049(3) 0.050(3) -0.012(3) 0.017(2) -0.008(2)
C9 0.012(2) 0.048(3) 0.032(3) -0.003(2) 0.0074(19) 0.007(2)
C10 0.026(2) 0.053(3) 0.035(3) 0.008(2) 0.009(2) 0.024(2)
C11 0.048(3) 0.029(3) 0.042(3) 0.012(2) 0.019(3) 0.028(2)
C12 0.053(3) 0.020(2) 0.044(3) 0.002(2) 0.023(3) 0.017(2)
C13 0.053(3) 0.014(2) 0.040(3) -0.0077(19) 0.025(3) -0.005(2)
C14 0.045(3) 0.031(3) 0.035(3) -0.023(2) 0.016(2) -0.018(2)
C15 0.038(3) 0.047(3) 0.030(3) -0.017(2) 0.008(2) -0.020(2)
C16 0.023(2) 0.059(3) 0.020(2) -0.011(2) -0.0019(19) -0.005(2)
C17 0.034(3) 0.054(3) 0.014(2) -0.003(2) 0.0007(19) 0.003(2)
C18 0.035(3) 0.050(3) 0.024(2) 0.018(2) 0.007(2) 0.018(2)
C19 0.044(3) 0.037(3) 0.026(2) 0.020(2) 0.017(2) 0.010(2)
C20 0.058(3) 0.023(2) 0.037(3) 0.009(2) 0.029(3) 0.003(2)
C21 0.045(3) 0.024(2) 0.053(3) -0.002(2) 0.032(3) -0.015(2)
C22 0.046(3) 0.020(2) 0.055(3) -0.014(2) 0.025(3) -0.024(2)
C23 0.033(3) 0.039(3) 0.046(3) -0.021(2) 0.016(2) -0.020(2)
C24 0.017(2) 0.055(4) 0.048(3) -0.013(3) 0.003(2) -0.019(2)
C25 0.017(2) 0.069(4) 0.034(3) -0.012(3) -0.003(2) -0.002(2)
C26 0.018(2) 0.062(4) 0.027(3) 0.008(2) -0.005(2) 0.015(2)
C27 0.046(3) 0.049(3) 0.031(3) 0.018(2) 0.007(2) 0.023(3)
C28 0.052(3) 0.027(3) 0.034(3) 0.015(2) 0.013(2) 0.019(2)
C29 0.072(4) 0.017(2) 0.046(3) 0.012(2) 0.032(3) 0.007(2)
C30 0.062(4) 0.012(2) 0.047(3) -0.002(2) 0.024(3) -0.002(2)
C31 0.056(3) 0.025(2) 0.056(4) -0.007(2) 0.033(3) -0.022(2)
C32 0.037(3) 0.039(3) 0.041(3) -0.017(2) 0.017(2) -0.027(2)
C33 0.012(2) 0.070(4) 0.042(3) -0.005(3) 0.006(2) -0.022(2)
C34 0.015(2) 0.070(4) 0.035(3) -0.003(3) -0.004(2) -0.001(2)
C35 0.017(2) 0.062(4) 0.029(3) 0.010(2) 0.002(2) 0.021(2)
C36 0.031(3) 0.054(3) 0.035(3) 0.019(2) 0.007(2) 0.026(2)
C37 0.048(3) 0.030(3) 0.048(3) 0.016(2) 0.020(3) 0.023(2)
C38 0.057(3) 0.017(2) 0.048(3) 0.016(2) 0.027(3) 0.013(2)
C39 0.060(3) 0.011(2) 0.058(4) -0.003(2) 0.029(3) -0.006(2)
C40 0.061(3) 0.013(2) 0.052(3) -0.015(2) 0.035(3) -0.005(2)
C41 0.053(3) 0.036(3) 0.040(3) -0.024(2) 0.024(3) -0.016(2)
C42 0.033(3) 0.055(4) 0.037(3) -0.026(3) 0.009(2) -0.021(3)
C43 0.034(3) 0.060(4) 0.026(3) -0.012(2) 0.002(2) -0.006(3)
C44 0.034(3) 0.067(4) 0.011(2) -0.006(2) -0.004(2) 0.000(3)
C45 0.049(3) 0.053(3) 0.016(2) -0.007(2) 0.016(2) 0.002(3)
C46 0.042(3) 0.038(3) 0.028(2) -0.015(2) 0.017(2) -0.003(2)
C47 0.047(3) 0.032(3) 0.039(3) -0.010(2) 0.023(3) 0.006(2)
C48 0.032(3) 0.044(3) 0.043(3) -0.010(2) 0.027(2) -0.002(2)
C49 0.040(3) 0.045(3) 0.030(3) -0.001(2) 0.025(2) -0.004(2)
C50 0.043(3) 0.044(3) 0.019(2) 0.006(2) 0.020(2) 0.003(2)
C51 0.063(4) 0.040(3) 0.022(2) 0.012(2) 0.023(2) 0.008(3)
C52 0.041(3) 0.058(3) 0.020(2) 0.014(2) 0.007(2) 0.013(3)
C53 0.074(4) 0.025(3) 0.037(3) 0.010(2) 0.031(3) -0.010(3)
C54 0.053(3) 0.034(3) 0.045(3) -0.004(2) 0.030(3) -0.022(3)
C55 0.037(3) 0.046(3) 0.041(3) -0.003(2) 0.029(2) -0.017(2)
C56 0.014(2) 0.056(3) 0.043(3) -0.010(3) 0.016(2) -0.014(2)
C57 0.019(2) 0.046(3) 0.056(3) 0.005(3) 0.020(2) 0.011(2)
C58 0.018(2) 0.067(4) 0.042(3) 0.006(3) 0.014(2) 0.018(2)
C59 0.047(3) 0.034(3) 0.046(3) 0.005(2) 0.021(3) 0.028(3)
C60 0.047(3) 0.025(2) 0.057(4) -0.005(2) 0.033(3) 0.014(2)
C61 0.032(3) 0.046(3) 0.037(3) -0.001(2) 0.017(2) 0.005(2)
C62 0.037(3) 0.061(4) 0.045(3) -0.018(3) 0.017(3) -0.002(3)
C63 0.045(3) 0.048(3) 0.047(3) -0.010(3) 0.020(3) -0.006(3)
C64 0.049(3) 0.034(3) 0.039(3) -0.002(2) 0.021(3) 0.010(2)
C65 0.077(4) 0.026(3) 0.047(3) -0.003(2) 0.036(3) 0.000(3)
C66 0.065(4) 0.031(3) 0.060(4) 0.005(3) 0.031(3) -0.002(3)

loop_
_atom_type_symbol
_atom_type_description
_atom_type_scat_dispersion_real
_atom_type_scat_dispersion_imag
_atom_type_scat_source
C C 0.0033 0.0016 'International Tables Vol C Tables 4.2.6.8 and 6.1.1.4'
H H 0.0000 0.0000 'International Tables Vol C Tables 4.2.6.8 and 6.1.1.4'

loop_
_geom_angle_atom_site_label_1
_geom_angle_atom_site_label_2
_geom_angle_atom_site_label_3
_geom_angle
C6 C1 C9 100.2(4)
C6 C1 C61 108.9(4)
C9 C1 C61 108.8(4)
C6 C1 C2 113.0(4)
C9 C1 C2 113.4(4)
C61 C1 C2 112.0(4)
C3 C2 C12 100.8(4)
C3 C2 C64 108.1(4)
C12 C2 C64 109.4(4)
C3 C2 C1 112.9(4)
C12 C2 C1 113.0(4)
C64 C2 C1 111.9(4)
C4 C3 C14 118.2(4)
C4 C3 C2 126.5(4)
C14 C3 C2 109.7(4)
C3 C4 C17 120.8(5)
C3 C4 C5 119.1(4)
C17 C4 C5 107.9(4)
C6 C5 C19 121.1(5)
C6 C5 C4 119.9(4)
C19 C5 C4 107.3(4)
C5 C6 C7 118.8(5)
C5 C6 C1 126.1(4)
C7 C6 C1 109.5(4)
C21 C7 C8 120.8(5)
C21 C7 C6 120.1(5)
C8 C7 C6 108.5(4)
C24 C8 C7 120.7(5)
C24 C8 C9 121.0(5)
C7 C8 C9 108.1(4)
C10 C9 C8 118.5(5)
C10 C9 C1 126.2(5)
C8 C9 C1 109.7(4)
C9 C10 C26 122.6(5)
C9 C10 C11 119.5(5)
C26 C10 C11 106.6(5)
C12 C11 C28 121.2(5)
C12 C11 C10 119.4(5)
C28 C11 C10 106.9(5)
C11 C12 C13 118.4(5)
C11 C12 C2 126.2(5)
C13 C12 C2 109.4(4)
C30 C13 C14 120.2(5)
C30 C13 C12 121.2(5)
C14 C13 C12 108.0(4)
C15 C14 C13 120.2(5)
C15 C14 C3 121.5(5)
C13 C14 C3 108.2(4)
C14 C15 C16 120.5(5)
C14 C15 C32 119.3(5)
C16 C15 C32 108.0(5)
C17 C16 C15 118.9(5)
C17 C16 C34 119.6(5)
C15 C16 C34 109.3(5)
C16 C17 C18 120.7(5)
C16 C17 C4 120.2(5)
C18 C17 C4 107.6(4)
C36 C18 C19 121.2(5)
C36 C18 C17 119.0(5)
C19 C18 C17 108.9(4)
C20 C19 C18 119.4(5)
C20 C19 C5 120.2(5)
C18 C19 C5 108.4(4)
C19 C20 C21 118.6(4)
C19 C20 C38 120.1(5)
C21 C20 C38 109.1(5)
C7 C21 C20 121.2(5)
C7 C21 C22 117.7(5)
C20 C21 C22 108.3(4)
C23 C22 C39 121.6(5)
C23 C22 C21 121.0(5)
C39 C22 C21 105.8(5)
C22 C23 C24 120.3(5)
C22 C23 C42 118.8(5)
C24 C23 C42 108.0(5)
C8 C24 C25 119.7(5)
C8 C24 C23 119.4(5)
C25 C24 C23 108.2(5)
C26 C25 C43 121.0(5)
C26 C25 C24 119.1(5)
C43 C25 C24 107.3(5)
C25 C26 C10 119.1(5)
C25 C26 C27 118.9(5)
C10 C26 C27 109.7(5)
C52 C27 C26 121.0(6)
C52 C27 C28 121.3(5)
C26 C27 C28 107.3(5)
C29 C28 C11 120.6(5)
C29 C28 C27 118.9(5)
C11 C28 C27 109.4(5)
C28 C29 C30 118.4(5)
C28 C29 C53 120.3(5)
C30 C29 C53 108.6(5)
C13 C30 C29 120.2(5)
C13 C30 C31 119.2(5)
C29 C30 C31 108.3(5)
C32 C31 C30 121.1(5)
C32 C31 C54 119.5(5)
C30 C31 C54 108.3(5)
C31 C32 C33 121.2(5)
C31 C32 C15 120.0(5)
C33 C32 C15 106.0(5)
C56 C33 C34 120.9(5)
C56 C33 C32 118.1(5)
C34 C33 C32 109.4(5)
C35 C34 C33 120.2(5)
C35 C34 C16 119.8(5)
C33 C34 C16 107.3(5)
C34 C35 C36 119.2(5)
C34 C35 C58 117.9(5)
C36 C35 C58 110.3(5)
C18 C36 C35 121.7(5)
C18 C36 C37 119.6(5)
C35 C36 C37 107.3(5)
C38 C37 C59 119.8(5)
C38 C37 C36 119.4(5)
C59 C37 C36 108.5(5)
C37 C38 C20 120.3(5)
C37 C38 C39 119.0(5)
C20 C38 C39 108.3(5)
C40 C39 C38 120.7(5)
C40 C39 C22 118.7(5)
C38 C39 C22 108.6(5)
C39 C40 C41 120.2(5)
C39 C40 C60 120.3(5)
C41 C40 C60 107.7(4)
C42 C41 C40 119.8(5)
C42 C41 C46 119.6(5)
C40 C41 C46 107.9(5)
C41 C42 C43 121.4(5)
C41 C42 C23 120.8(6)
C43 C42 C23 106.9(5)
C44 C43 C25 118.6(5)
C44 C43 C42 119.4(5)
C25 C43 C42 109.5(5)
C43 C44 C52 120.7(5)
C43 C44 C45 119.3(5)
C52 C44 C45 108.4(5)
C46 C45 C50 120.8(5)
C46 C45 C44 120.2(5)
C50 C45 C44 107.8(5)
C45 C46 C47 119.7(5)
C45 C46 C41 120.0(5)
C47 C46 C41 108.0(5)
C48 C47 C46 120.4(5)
C48 C47 C60 119.4(5)
C46 C47 C60 108.7(5)
C47 C48 C57 119.3(5)
C47 C48 C49 118.4(5)
C57 C48 C49 109.9(5)
C50 C49 C48 122.4(5)
C50 C49 C55 119.0(5)
C48 C49 C55 106.8(5)
C49 C50 C51 120.7(5)
C49 C50 C45 118.3(5)
C51 C50 C45 108.9(5)
C53 C51 C50 120.7(5)
C53 C51 C52 119.4(5)
C50 C51 C52 107.1(5)
C27 C52 C44 119.7(5)
C27 C52 C51 119.3(5)
C44 C52 C51 107.7(5)
C51 C53 C29 120.9(5)
C51 C53 C54 118.6(5)
C29 C53 C54 108.8(5)
C55 C54 C53 121.4(5)
C55 C54 C31 119.7(5)
C53 C54 C31 106.1(5)
C54 C55 C56 120.6(5)
C54 C55 C49 119.5(5)
C56 C55 C49 108.2(5)
C33 C56 C55 120.8(5)
C33 C56 C57 119.0(5)
C55 C56 C57 108.0(4)
C58 C57 C48 122.4(5)
C58 C57 C56 119.0(5)
C48 C57 C56 107.1(5)
C57 C58 C35 123.0(6)
C57 C58 C59 118.6(5)
C35 C58 C59 106.3(5)
C60 C59 C37 121.0(5)
C60 C59 C58 119.8(5)
C37 C59 C58 107.6(5)
C59 C60 C47 120.6(5)
C59 C60 C40 119.1(5)
C47 C60 C40 107.7(5)
C62 C61 C1 114.4(4)
C63 C62 C61 125.4(6)
C65 C64 C2 112.6(4)
C66 C65 C64 126.0(5)

loop_
_geom_bond_atom_site_label_1
_geom_bond_atom_site_label_2
_geom_bond_distance
C1 C6 1.524(7)
C1 C9 1.534(7)
C1 C61 1.588(7)
C1 C2 1.630(7)
C2 C3 1.515(7)
C2 C12 1.532(7)
C2 C64 1.582(6)
C3 C4 1.372(7)
C3 C14 1.454(7)
C4 C17 1.462(7)
C4 C5 1.469(7)
C5 C6 1.363(7)
C5 C19 1.453(7)
C6 C7 1.455(7)
C7 C21 1.392(7)
C7 C8 1.433(7)
C8 C24 1.391(7)
C8 C9 1.450(7)
C9 C10 1.359(7)
C10 C26 1.434(7)
C10 C11 1.496(8)
C11 C12 1.365(8)
C11 C28 1.432(7)
C12 C13 1.451(8)
C13 C30 1.392(7)
C13 C14 1.449(8)
C14 C15 1.373(8)
C15 C16 1.439(8)
C15 C32 1.471(7)
C16 C17 1.387(7)
C16 C34 1.441(7)
C17 C18 1.445(7)
C18 C36 1.374(7)
C18 C19 1.445(7)
C19 C20 1.399(7)
C20 C21 1.423(8)
C20 C38 1.434(7)
C21 C22 1.488(7)
C22 C23 1.357(8)
C22 C39 1.461(8)
C23 C24 1.452(8)
C23 C42 1.455(8)
C24 C25 1.447(8)
C25 C26 1.412(8)
C25 C43 1.439(8)
C26 C27 1.439(8)
C27 C52 1.388(8)
C27 C28 1.446(8)
C28 C29 1.416(8)
C29 C30 1.423(8)
C29 C53 1.439(8)
C30 C31 1.441(8)
C31 C32 1.359(8)
C31 C54 1.470(8)
C32 C33 1.466(8)
C33 C56 1.395(7)
C33 C34 1.440(8)
C34 C35 1.407(8)
C35 C36 1.425(8)
C35 C58 1.449(7)
C36 C37 1.460(8)
C37 C38 1.404(8)
C37 C59 1.448(8)
C38 C39 1.445(8)
C39 C40 1.379(8)
C40 C41 1.449(8)
C40 C60 1.460(8)
C41 C42 1.369(8)
C41 C46 1.459(7)
C42 C43 1.446(8)
C43 C44 1.409(8)
C44 C52 1.441(8)
C44 C45 1.455(8)
C45 C46 1.390(7)
C45 C50 1.451(8)
C46 C47 1.434(7)
C47 C48 1.404(7)
C47 C60 1.448(7)
C48 C57 1.433(7)
C48 C49 1.437(7)
C49 C50 1.375(7)
C49 C55 1.476(7)
C50 C51 1.441(7)
C51 C53 1.385(8)
C51 C52 1.483(8)
C53 C54 1.450(8)
C54 C55 1.370(8)
C55 C56 1.434(8)
C56 C57 1.474(8)
C57 C58 1.358(8)
C58 C59 1.480(8)
C59 C60 1.375(8)
C61 C62 1.497(8)
C62 C63 1.302(8)
C64 C65 1.512(7)
C65 C66 1.359(9)

loop_
_geom_torsion_atom_site_label_1
_geom_torsion_atom_site_label_2
_geom_torsion_atom_site_label_3
_geom_torsion_atom_site_label_4
_geom_torsion
C6 C1 C2 C3 -0.1(5)
C9 C1 C2 C3 113.0(4)
C61 C1 C2 C3 -123.4(4)
C6 C1 C2 C12 -113.7(4)
C9 C1 C2 C12 -0.6(5)
C61 C1 C2 C12 122.9(4)
C6 C1 C2 C64 122.2(4)
C9 C1 C2 C64 -124.7(4)
C61 C1 C2 C64 -1.1(6)
C12 C2 C3 C4 133.7(5)
C64 C2 C3 C4 -111.5(5)
C1 C2 C3 C4 12.9(6)
C12 C2 C3 C14 -19.0(5)
C64 C2 C3 C14 95.8(5)
C1 C2 C3 C14 -139.8(4)
C14 C3 C4 C17 -0.7(6)
C2 C3 C4 C17 -151.4(4)
C14 C3 C4 C5 137.0(4)
C2 C3 C4 C5 -13.6(7)
C3 C4 C5 C6 0.0(6)
C17 C4 C5 C6 142.6(4)
C3 C4 C5 C19 -143.4(4)
C17 C4 C5 C19 -0.8(5)
C19 C5 C6 C7 1.3(6)
C4 C5 C6 C7 -137.1(4)
C19 C5 C6 C1 151.9(4)
C4 C5 C6 C1 13.5(7)
C9 C1 C6 C5 -133.6(5)
C61 C1 C6 C5 112.4(5)
C2 C1 C6 C5 -12.7(6)
C9 C1 C6 C7 19.2(5)
C61 C1 C6 C7 -94.8(4)
C2 C1 C6 C7 140.1(4)
C5 C6 C7 C21 -2.9(7)
C1 C6 C7 C21 -158.0(4)
C5 C6 C7 C8 142.0(4)
C1 C6 C7 C8 -13.1(5)
C21 C7 C8 C24 -0.5(7)
C6 C7 C8 C24 -145.2(4)
C21 C7 C8 C9 144.9(4)
C6 C7 C8 C9 0.3(5)
C24 C8 C9 C10 2.8(6)
C7 C8 C9 C10 -142.5(4)
C24 C8 C9 C1 157.9(4)
C7 C8 C9 C1 12.6(5)
C6 C1 C9 C10 133.5(5)
C61 C1 C9 C10 -112.4(5)
C2 C1 C9 C10 12.9(6)
C6 C1 C9 C8 -19.1(4)
C61 C1 C9 C8 94.9(4)
C2 C1 C9 C8 -139.8(4)
C8 C9 C10 C26 -1.1(7)
C1 C9 C10 C26 -151.7(4)
C8 C9 C10 C11 137.6(4)
C1 C9 C10 C11 -12.9(7)
C9 C10 C11 C12 -0.7(7)
C26 C10 C11 C12 143.9(4)
C9 C10 C11 C28 -143.1(4)
C26 C10 C11 C28 1.5(5)
C28 C11 C12 C13 0.8(7)
C10 C11 C12 C13 -136.2(5)
C28 C11 C12 C2 150.5(5)
C10 C11 C12 C2 13.5(7)
C3 C2 C12 C11 -133.0(5)
C64 C2 C12 C11 113.2(5)
C1 C2 C12 C11 -12.2(6)
C3 C2 C12 C13 19.0(5)
C64 C2 C12 C13 -94.8(5)
C1 C2 C12 C13 139.8(4)
C11 C12 C13 C30 -2.6(7)
C2 C12 C13 C30 -157.1(4)
C11 C12 C13 C14 141.9(4)
C2 C12 C13 C14 -12.6(5)
C30 C13 C14 C15 -0.7(7)
C12 C13 C14 C15 -145.6(4)
C30 C13 C14 C3 145.0(4)
C12 C13 C14 C3 0.1(5)
C4 C3 C14 C15 2.6(7)
C2 C3 C14 C15 157.8(4)
C4 C3 C14 C13 -142.7(4)
C2 C3 C14 C13 12.6(5)
C13 C14 C15 C16 138.7(5)
C3 C14 C15 C16 -2.5(7)
C13 C14 C15 C32 0.8(7)
C3 C14 C15 C32 -140.4(5)
C14 C15 C16 C17 0.5(7)
C32 C15 C16 C17 142.5(4)
C14 C15 C16 C34 -141.7(5)
C32 C15 C16 C34 0.4(5)
C15 C16 C17 C18 -137.5(5)
C34 C16 C17 C18 0.8(7)
C15 C16 C17 C4 1.3(7)
C34 C16 C17 C4 139.6(5)
C3 C4 C17 C16 -1.2(7)
C5 C4 C17 C16 -143.1(4)
C3 C4 C17 C18 142.3(4)
C5 C4 C17 C18 0.4(5)
C16 C17 C18 C36 -1.2(7)
C4 C17 C18 C36 -144.5(4)
C16 C17 C18 C19 143.4(5)
C4 C17 C18 C19 0.1(5)
C36 C18 C19 C20 0.4(7)
C17 C18 C19 C20 -143.3(4)
C36 C18 C19 C5 143.1(5)
C17 C18 C19 C5 -0.6(5)
C6 C5 C19 C20 0.3(7)
C4 C5 C19 C20 143.2(4)
C6 C5 C19 C18 -142.0(4)
C4 C5 C19 C18 0.9(5)
C18 C19 C20 C21 138.0(5)
C5 C19 C20 C21 -0.2(7)
C18 C19 C20 C38 -0.3(7)
C5 C19 C20 C38 -138.5(5)
C8 C7 C21 C20 -137.6(5)
C6 C7 C21 C20 3.0(7)
C8 C7 C21 C22 -0.4(6)
C6 C7 C21 C22 140.2(4)
C19 C20 C21 C7 -1.5(7)
C38 C20 C21 C7 141.0(5)
C19 C20 C21 C22 -142.1(4)
C38 C20 C21 C22 0.3(5)
C7 C21 C22 C23 0.9(7)
C20 C21 C22 C23 143.1(5)
C7 C21 C22 C39 -142.7(4)
C20 C21 C22 C39 -0.5(5)
C39 C22 C23 C24 137.5(5)
C21 C22 C23 C24 -0.5(7)
C39 C22 C23 C42 0.6(7)
C21 C22 C23 C42 -137.4(5)
C7 C8 C24 C25 138.3(5)
C9 C8 C24 C25 -2.8(7)
C7 C8 C24 C23 1.0(7)
C9 C8 C24 C23 -140.1(5)
C22 C23 C24 C8 -0.4(7)
C42 C23 C24 C8 140.5(5)
C22 C23 C24 C25 -142.1(5)
C42 C23 C24 C25 -1.1(5)
C8 C24 C25 C26 1.0(7)
C23 C24 C25 C26 142.5(5)
C8 C24 C25 C43 -141.4(5)
C23 C24 C25 C43 0.2(5)
C43 C25 C26 C10 137.8(5)
C24 C25 C26 C10 0.7(7)
C43 C25 C26 C27 -0.6(7)
C24 C25 C26 C27 -137.7(5)
C9 C10 C26 C25 -0.6(7)
C11 C10 C26 C25 -143.8(4)
C9 C10 C26 C27 141.3(5)
C11 C10 C26 C27 -1.9(5)
C25 C26 C27 C52 -1.5(7)
C10 C26 C27 C52 -143.5(5)
C25 C26 C27 C28 143.6(4)
C10 C26 C27 C28 1.6(5)
C12 C11 C28 C29 1.4(7)
C10 C11 C28 C29 143.0(5)
C12 C11 C28 C27 -142.2(5)
C10 C11 C28 C27 -0.6(5)
C52 C27 C28 C29 0.1(7)
C26 C27 C28 C29 -144.9(5)
C52 C27 C28 C11 144.4(5)
C26 C27 C28 C11 -0.6(5)
C11 C28 C29 C30 -1.7(7)
C27 C28 C29 C30 138.5(5)
C11 C28 C29 C53 -139.1(5)
C27 C28 C29 C53 1.1(7)
C14 C13 C30 C29 -138.0(5)
C12 C13 C30 C29 2.3(7)
C14 C13 C30 C31 -0.3(7)
C12 C13 C30 C31 140.0(5)
C28 C29 C30 C13 -0.1(7)
C53 C29 C30 C13 141.8(5)
C28 C29 C30 C31 -141.9(5)
C53 C29 C30 C31 0.1(5)
C13 C30 C31 C32 1.3(7)
C29 C30 C31 C32 143.5(5)
C13 C30 C31 C54 -142.3(5)
C29 C30 C31 C54 -0.1(5)
C30 C31 C32 C33 -137.4(5)
C54 C31 C32 C33 2.2(7)
C30 C31 C32 C15 -1.2(7)
C54 C31 C32 C15 138.5(5)
C14 C15 C32 C31 0.1(7)
C16 C15 C32 C31 -142.5(5)
C14 C15 C32 C33 142.2(5)
C16 C15 C32 C33 -0.4(5)
C31 C32 C33 C56 -1.7(7)
C15 C32 C33 C56 -143.2(4)
C31 C32 C33 C34 141.8(5)
C15 C32 C33 C34 0.3(5)
C56 C33 C34 C35 0.7(7)
C32 C33 C34 C35 -141.7(5)
C56 C33 C34 C16 142.3(5)
C32 C33 C34 C16 -0.1(5)
C17 C16 C34 C35 -0.3(7)
C15 C16 C34 C35 141.6(5)
C17 C16 C34 C33 -142.0(5)
C15 C16 C34 C33 -0.2(6)
C33 C34 C35 C36 137.0(5)
C16 C34 C35 C36 0.1(7)
C33 C34 C35 C58 -1.3(7)
C16 C34 C35 C58 -138.2(5)
C19 C18 C36 C35 -139.2(5)
C17 C18 C36 C35 1.0(7)
C19 C18 C36 C37 -0.4(7)
C17 C18 C36 C37 139.8(5)
C34 C35 C36 C18 -0.5(7)
C58 C35 C36 C18 140.7(5)
C34 C35 C36 C37 -143.6(5)
C58 C35 C36 C37 -2.4(5)
C18 C36 C37 C38 0.2(7)
C35 C36 C37 C38 144.3(4)
C18 C36 C37 C59 -142.0(5)
C35 C36 C37 C59 2.1(5)
C59 C37 C38 C20 137.9(5)
C36 C37 C38 C20 -0.1(7)
C59 C37 C38 C39 0.2(7)
C36 C37 C38 C39 -137.8(5)
C19 C20 C38 C37 0.1(7)
C21 C20 C38 C37 -141.7(5)
C19 C20 C38 C39 141.8(5)
C21 C20 C38 C39 0.0(5)
C37 C38 C39 C40 -0.2(7)
C20 C38 C39 C40 -142.4(5)
C37 C38 C39 C22 142.0(4)
C20 C38 C39 C22 -0.3(5)
C23 C22 C39 C40 0.1(7)
C21 C22 C39 C40 143.5(4)
C23 C22 C39 C38 -142.9(5)
C21 C22 C39 C38 0.5(5)
C38 C39 C40 C41 138.4(5)
C22 C39 C40 C41 -0.1(7)
C38 C39 C40 C60 0.0(7)
C22 C39 C40 C60 -138.4(5)
C39 C40 C41 C42 -0.7(7)
C60 C40 C41 C42 142.3(5)
C39 C40 C41 C46 -142.3(5)
C60 C40 C41 C46 0.6(5)
C40 C41 C42 C43 -138.1(5)
C46 C41 C42 C43 -1.0(7)
C40 C41 C42 C23 1.4(7)
C46 C41 C42 C23 138.6(5)
C22 C23 C42 C41 -1.3(7)
C24 C23 C42 C41 -143.0(5)
C22 C23 C42 C43 143.3(5)
C24 C23 C42 C43 1.6(5)
C26 C25 C43 C44 1.2(7)
C24 C25 C43 C44 142.7(5)
C26 C25 C43 C42 -140.6(5)
C24 C25 C43 C42 0.9(6)
C41 C42 C43 C44 1.3(7)
C23 C42 C43 C44 -143.1(5)
C41 C42 C43 C25 142.9(5)
C23 C42 C43 C25 -1.5(6)
C25 C43 C44 C52 0.2(7)
C42 C43 C44 C52 138.3(5)
C25 C43 C44 C45 -138.8(5)
C42 C43 C44 C45 -0.8(7)
C43 C44 C45 C46 -0.1(7)
C52 C44 C45 C46 -143.7(5)
C43 C44 C45 C50 143.8(5)
C52 C44 C45 C50 0.2(5)
C50 C45 C46 C47 -0.9(7)
C44 C45 C46 C47 138.3(5)
C50 C45 C46 C41 -138.7(5)
C44 C45 C46 C41 0.5(7)
C42 C41 C46 C45 0.0(7)
C40 C41 C46 C45 141.8(5)
C42 C41 C46 C47 -142.1(5)
C40 C41 C46 C47 -0.4(5)
C45 C46 C47 C48 0.6(7)
C41 C46 C47 C48 142.9(4)
C45 C46 C47 C60 -142.3(4)
C41 C46 C47 C60 0.0(5)
C46 C47 C48 C57 -138.2(5)
C60 C47 C48 C57 0.9(7)
C46 C47 C48 C49 0.2(7)
C60 C47 C48 C49 139.3(5)
C47 C48 C49 C50 -0.8(7)
C57 C48 C49 C50 141.1(5)
C47 C48 C49 C55 -143.1(4)
C57 C48 C49 C55 -1.1(5)
C48 C49 C50 C51 -137.9(5)
C55 C49 C50 C51 0.0(7)
C48 C49 C50 C45 0.6(7)
C55 C49 C50 C45 138.5(5)
C46 C45 C50 C49 0.3(6)
C44 C45 C50 C49 -143.3(4)
C46 C45 C50 C51 143.3(4)
C44 C45 C50 C51 -0.3(5)
C49 C50 C51 C53 0.9(7)
C45 C50 C51 C53 -141.0(5)
C49 C50 C51 C52 142.2(4)
C45 C50 C51 C52 0.3(5)
C26 C27 C52 C44 3.0(7)
C28 C27 C52 C44 -137.3(5)
C26 C27 C52 C51 139.2(5)
C28 C27 C52 C51 -1.1(7)
C43 C44 C52 C27 -2.3(7)
C45 C44 C52 C27 140.7(5)
C43 C44 C52 C51 -143.0(5)
C45 C44 C52 C51 0.0(5)
C53 C51 C52 C27 0.9(7)
C50 C51 C52 C27 -141.1(5)
C53 C51 C52 C44 141.8(5)
C50 C51 C52 C44 -0.2(5)
C50 C51 C53 C29 137.1(5)
C52 C51 C53 C29 0.3(7)
C50 C51 C53 C54 -1.8(7)
C52 C51 C53 C54 -138.6(5)
C28 C29 C53 C51 -1.3(7)
C30 C29 C53 C51 -142.4(5)
C28 C29 C53 C54 141.1(5)
C30 C29 C53 C54 0.0(5)
C51 C53 C54 C55 2.0(7)
C29 C53 C54 C55 -141.4(5)
C51 C53 C54 C31 143.3(4)
C29 C53 C54 C31 -0.1(5)
C32 C31 C54 C55 -2.0(7)
C30 C31 C54 C55 142.2(5)
C32 C31 C54 C53 -144.1(5)
C30 C31 C54 C53 0.1(5)
C53 C54 C55 C56 137.6(5)
C31 C54 C55 C56 1.3(7)
C53 C54 C55 C49 -1.1(7)
C31 C54 C55 C49 -137.4(5)
C50 C49 C55 C54 0.1(7)
C48 C49 C55 C54 143.9(5)
C50 C49 C55 C56 -143.1(4)
C48 C49 C55 C56 0.6(5)
C34 C33 C56 C55 -138.2(5)
C32 C33 C56 C55 1.0(7)
C34 C33 C56 C57 -0.4(7)
C32 C33 C56 C57 138.8(5)
C54 C55 C56 C33 -0.9(7)
C49 C55 C56 C33 141.9(4)
C54 C55 C56 C57 -142.8(5)
C49 C55 C56 C57 0.0(5)
C47 C48 C57 C58 0.1(7)
C49 C48 C57 C58 -141.6(5)
C47 C48 C57 C56 142.8(4)
C49 C48 C57 C56 1.1(5)
C33 C56 C57 C58 0.8(7)
C55 C56 C57 C58 143.5(5)
C33 C56 C57 C48 -143.4(4)
C55 C56 C57 C48 -0.7(5)
C48 C57 C58 C35 137.0(5)
C56 C57 C58 C35 -1.6(7)
C48 C57 C58 C59 -0.4(7)
C56 C57 C58 C59 -138.9(5)
C34 C35 C58 C57 1.8(7)
C36 C35 C58 C57 -139.9(5)
C34 C35 C58 C59 143.6(4)
C36 C35 C58 C59 1.8(5)
C38 C37 C59 C60 0.0(7)
C36 C37 C59 C60 142.0(5)
C38 C37 C59 C58 -143.0(5)
C36 C37 C59 C58 -1.0(5)
C57 C58 C59 C60 -0.3(7)
C35 C58 C59 C60 -144.0(5)
C57 C58 C59 C37 143.2(5)
C35 C58 C59 C37 -0.5(5)
C37 C59 C60 C47 -137.4(5)
C58 C59 C60 C47 1.2(7)
C37 C59 C60 C40 -0.2(7)
C58 C59 C60 C40 138.4(5)
C48 C47 C60 C59 -1.5(7)
C46 C47 C60 C59 141.9(5)
C48 C47 C60 C40 -143.0(5)
C46 C47 C60 C40 0.4(5)
C39 C40 C60 C59 0.2(7)
C41 C40 C60 C59 -142.7(5)
C39 C40 C60 C47 142.3(5)
C41 C40 C60 C47 -0.6(5)
C6 C1 C61 C62 55.1(6)
C9 C1 C61 C62 -53.1(6)
C2 C1 C61 C62 -179.2(4)
C1 C61 C62 C63 -112.8(6)
C3 C2 C64 C65 -58.1(6)
C12 C2 C64 C65 50.9(6)
C1 C2 C64 C65 177.0(4)
C2 C64 C65 C66 111.5(6)
